data_1508017
loop_
_publ_author_name
'Tan, Yuan-Zhi'
'Li, Jia'
'Zhu, Feng'
'Han, Xiao'
'Jiang, Wen-Sheng'
'Huang, Rong-Bin'
'Zheng, Zhiping'
'Qian, Zhuo-Zhen'
'Chen, Rui-Ting'
'Liao, Zhao-Jiang'
'Xie, Su-Yuan'
'Lu, Xin'
'Zheng, Lan-Sun'

_publ_section_title
;
 Chlorofullerenes featuring triple sequentially fused pentagons.
;
_journal_issue 4
_journal_name_full 'Nature chemistry'
_journal_page_first 269
_journal_page_last 273
_journal_paper_doi 10.1038/nchem.549
_journal_volume 2
_journal_year 2010
_chemical_formula_sum 'C66 Cl6'
_chemical_formula_weight 1005.36
_chemical_name_common '#4169-C66Cl6/3'
_chemical_name_systematic
; 
 ? 
;
_space_group_IT_number 14
_symmetry_cell_setting monoclinic
_symmetry_space_group_name_Hall '-P 2yn'
_symmetry_space_group_name_H-M 'P 1 21/n 1'
_atom_sites_solution_primary direct
_atom_sites_solution_secondary difmap
_audit_creation_method SHELXL-97
_cell_angle_alpha 90.00
_cell_angle_beta 105.162(4)
_cell_angle_gamma 90.00
_cell_formula_units_Z 4
_cell_length_a 10.812(2)
_cell_length_b 19.202(4)
_cell_length_c 17.156(4)
_cell_measurement_temperature 273(2)
_cell_volume 3437.8(13)
_computing_structure_refinement 'SHELXL-97 (Sheldrick, 1997)'
_computing_structure_solution 'SHELXS-97 (Sheldrick, 1990)'
_diffrn_ambient_temperature 273(2)
_diffrn_measured_fraction_theta_full 0.996
_diffrn_measured_fraction_theta_max 0.996
_diffrn_radiation_monochromator graphite
_diffrn_radiation_source 'fine-focus sealed tube'
_diffrn_radiation_type MoK\a
_diffrn_radiation_wavelength 0.71073
_diffrn_reflns_av_R_equivalents 0.0500
_diffrn_reflns_av_sigmaI/netI 0.1040
_diffrn_reflns_limit_h_max 13
_diffrn_reflns_limit_h_min -13
_diffrn_reflns_limit_k_max 21
_diffrn_reflns_limit_k_min -23
_diffrn_reflns_limit_l_max 12
_diffrn_reflns_limit_l_min -21
_diffrn_reflns_number 18625
_diffrn_reflns_theta_full 26.00
_diffrn_reflns_theta_max 26.00
_diffrn_reflns_theta_min 1.62
_exptl_absorpt_coefficient_mu 0.562
_exptl_absorpt_correction_T_max 0.9205
_exptl_absorpt_correction_T_min 0.8960
_exptl_absorpt_correction_type multi-scan
_exptl_crystal_density_diffrn 1.942
_exptl_crystal_density_method 'not measured'
_exptl_crystal_F_000 1992
_exptl_crystal_size_max 0.20
_exptl_crystal_size_mid 0.20
_exptl_crystal_size_min 0.15
_refine_diff_density_max 1.241
_refine_diff_density_min -0.475
_refine_diff_density_rms 0.124
_refine_ls_extinction_method none
_refine_ls_goodness_of_fit_ref 1.056
_refine_ls_matrix_type full
_refine_ls_number_parameters 649
_refine_ls_number_reflns 6727
_refine_ls_number_restraints 0
_refine_ls_restrained_S_all 1.056
_refine_ls_R_factor_all 0.1014
_refine_ls_R_factor_gt 0.0803
_refine_ls_shift/su_max 0.016
_refine_ls_shift/su_mean 0.003
_refine_ls_structure_factor_coef Fsqd
_refine_ls_weighting_details 'calc w=1/[\s^2^(Fo^2^)+(0.0820P)^2^+11.4859P] where P=(Fo^2^+2Fc^2^)/3'
_refine_ls_weighting_scheme calc
_refine_ls_wR_factor_gt 0.2032
_refine_ls_wR_factor_ref 0.2203
_reflns_number_gt 5100
_reflns_number_total 6727
_reflns_threshold_expression >2sigma(I)
_cod_data_source_file nchem.549-s4.cif
_cod_data_source_block p
_cod_original_cell_volume 3437.7(13)
_cod_original_sg_symbol_H-M P2(1)/n
_cod_database_code 1508017

loop_
_symmetry_equiv_pos_as_xyz
'x, y, z'
'-x+1/2, y+1/2, -z+1/2'
'-x, -y, -z'
'x-1/2, -y-1/2, z-1/2'

loop_
_atom_site_label
_atom_site_type_symbol
_atom_site_fract_x
_atom_site_fract_y
_atom_site_fract_z
_atom_site_U_iso_or_equiv
_atom_site_adp_type
_atom_site_occupancy
_atom_site_symmetry_multiplicity
_atom_site_calc_flag
Cl1 Cl 0.41383(13) 0.09073(7) 0.16248(8) 0.0359(3) Uani 1 1 d
Cl2 Cl 0.17902(14) 0.18106(8) 0.41932(9) 0.0410(4) Uani 1 1 d
Cl3 Cl 0.06506(13) 0.21282(7) 0.20386(9) 0.0404(4) Uani 1 1 d
Cl4 Cl 0.50459(15) 0.05655(7) 0.38597(9) 0.0411(4) Uani 1 1 d
Cl5 Cl 0.45168(14) 0.14302(8) 0.52429(8) 0.0395(4) Uani 1 1 d
Cl6 Cl 0.23258(15) 0.32568(8) 0.48939(9) 0.0441(4) Uani 1 1 d
C1 C 0.7051(5) 0.2156(3) 0.3992(3) 0.0321(12) Uani 1 1 d
C2 C 0.5297(5) 0.2542(3) 0.4561(3) 0.0307(12) Uani 1 1 d
C3 C 0.5854(5) 0.1823(3) 0.2632(3) 0.0286(11) Uani 1 1 d
C4 C 0.5155(5) 0.3814(3) 0.4604(3) 0.0311(12) Uani 1 1 d
C5 C 0.3198(5) 0.3023(3) 0.4151(3) 0.0315(11) Uani 1 1 d
C6 C 0.3924(5) 0.1684(3) 0.2931(3) 0.0293(11) Uani 1 1 d
C7 C 0.7202(5) 0.4421(3) 0.4703(3) 0.0360(13) Uani 1 1 d
C8 C 0.5162(6) 0.4976(3) 0.4039(3) 0.0351(13) Uani 1 1 d
C9 C 0.5051(6) 0.3822(3) 0.0645(3) 0.0358(13) Uani 1 1 d
C10 C 0.2832(5) 0.2623(3) 0.1715(3) 0.0292(11) Uani 1 1 d
C11 C 0.2464(5) 0.3287(3) 0.1390(3) 0.0308(11) Uani 1 1 d
C12 C 0.4607(5) 0.3134(3) 0.4525(3) 0.0284(11) Uani 1 1 d
C13 C 0.8346(5) 0.3427(3) 0.4559(3) 0.0366(13) Uani 1 1 d
C14 C 0.4455(5) 0.1709(3) 0.2212(3) 0.0276(11) Uani 1 1 d
C15 C 0.6072(5) 0.1761(3) 0.3459(3) 0.0300(11) Uani 1 1 d
C16 C 0.3936(5) 0.2316(3) 0.1656(3) 0.0297(11) Uani 1 1 d
C17 C 0.8791(5) 0.4514(3) 0.3910(3) 0.0397(14) Uani 1 1 d
C18 C 0.2761(5) 0.3516(3) 0.3439(3) 0.0305(11) Uani 1 1 d
C19 C 0.4480(5) 0.1909(3) 0.4349(3) 0.0306(11) Uani 1 1 d
C20 C 0.6552(6) 0.4982(3) 0.4318(3) 0.0358(13) Uani 1 1 d
C21 C 0.8003(5) 0.2412(3) 0.3661(3) 0.0335(12) Uani 1 1 d
C22 C 0.2173(5) 0.3275(3) 0.2682(3) 0.0296(11) Uani 1 1 d
C23 C 0.6490(6) 0.3824(3) 0.4860(3) 0.0327(12) Uani 1 1 d
C24 C 0.8725(5) 0.3035(3) 0.3990(3) 0.0360(13) Uani 1 1 d
C25 C 0.3109(5) 0.2225(3) 0.3935(3) 0.0332(12) Uani 1 1 d
C26 C 0.3255(5) 0.4231(3) 0.3524(3) 0.0320(12) Uani 1 1 d
C27 C 0.2058(5) 0.3701(3) 0.1993(3) 0.0308(11) Uani 1 1 d
C28 C 0.6628(5) 0.2576(3) 0.4584(3) 0.0309(11) Uani 1 1 d
C29 C 0.2233(5) 0.2521(3) 0.2419(3) 0.0280(11) Uani 1 1 d
C30 C 0.7233(5) 0.3213(3) 0.4812(3) 0.0331(12) Uani 1 1 d
C31 C 0.4749(5) 0.2665(3) 0.1242(3) 0.0309(11) Uani 1 1 d
C32 C 0.7837(5) 0.2420(3) 0.2805(3) 0.0338(12) Uani 1 1 d
C33 C 0.5986(6) 0.5628(3) 0.2317(3) 0.0369(13) Uani 1 1 d
C34 C 0.9113(5) 0.3380(3) 0.3339(4) 0.0389(13) Uani 1 1 d
C35 C 0.6611(6) 0.4974(3) 0.1346(3) 0.0381(13) Uani 1 1 d
C36 C 0.7177(6) 0.4339(3) 0.1231(3) 0.0358(13) Uani 1 1 d
C37 C 0.4255(5) 0.3280(3) 0.0798(3) 0.0319(12) Uani 1 1 d
C38 C 0.2341(5) 0.4391(3) 0.2053(3) 0.0340(12) Uani 1 1 d
C39 C 0.4446(5) 0.4388(3) 0.4141(3) 0.0319(12) Uani 1 1 d
C40 C 0.6152(5) 0.2601(3) 0.1526(3) 0.0308(11) Uani 1 1 d
C41 C 0.3025(5) 0.2097(3) 0.3069(3) 0.0257(10) Uani 1 1 d
C42 C 0.6370(6) 0.3754(3) 0.0901(3) 0.0365(13) Uani 1 1 d
C43 C 0.3702(5) 0.5238(3) 0.2740(4) 0.0349(12) Uani 1 1 d
C44 C 0.9174(5) 0.4104(3) 0.3310(4) 0.0390(13) Uani 1 1 d
C45 C 0.6675(5) 0.2211(3) 0.2270(3) 0.0317(12) Uani 1 1 d
C46 C 0.4843(6) 0.5447(3) 0.1695(3) 0.0384(13) Uani 1 1 d
C47 C 0.2898(6) 0.4735(3) 0.1483(3) 0.0394(13) Uani 1 1 d
C48 C 0.8250(5) 0.4079(3) 0.1846(3) 0.0360(13) Uani 1 1 d
C49 C 0.8745(5) 0.4453(3) 0.2548(3) 0.0377(13) Uani 1 1 d
C50 C 0.3271(6) 0.4349(3) 0.0896(3) 0.0359(13) Uani 1 1 d
C51 C 0.8557(5) 0.2999(3) 0.2612(4) 0.0359(12) Uani 1 1 d
C52 C 0.7038(6) 0.5362(3) 0.3729(3) 0.0370(13) Uani 1 1 d
C53 C 0.4476(6) 0.4485(3) 0.0723(3) 0.0365(13) Uani 1 1 d
C54 C 0.5225(6) 0.5043(3) 0.1096(3) 0.0359(13) Uani 1 1 d
C55 C 0.5957(6) 0.5620(3) 0.3116(3) 0.0360(13) Uani 1 1 d
C56 C 0.7078(6) 0.5347(3) 0.2087(3) 0.0388(13) Uani 1 1 d
C57 C 0.4812(6) 0.5398(3) 0.3336(4) 0.0374(13) Uani 1 1 d
C58 C 0.4906(5) 0.1485(3) 0.3681(3) 0.0301(11) Uani 1 1 d
C59 C 0.2910(5) 0.4659(3) 0.2854(3) 0.0328(12) Uani 1 1 d
C60 C 0.8117(6) 0.3339(3) 0.1882(3) 0.0375(13) Uani 1 1 d
C61 C 0.6927(6) 0.3125(3) 0.1334(3) 0.0349(12) Uani 1 1 d
C62 C 0.8350(6) 0.4170(3) 0.4511(3) 0.0411(14) Uani 1 1 d
C63 C 0.3723(5) 0.5281(3) 0.1902(3) 0.0357(13) Uani 1 1 d
C64 C 0.8115(6) 0.5117(3) 0.3525(3) 0.0381(13) Uani 1 1 d
C65 C 0.8115(6) 0.5095(3) 0.2674(4) 0.0380(13) Uani 1 1 d
C66 C 0.3116(5) 0.3596(3) 0.0896(3) 0.0327(12) Uani 1 1 d

loop_
_atom_site_aniso_label
_atom_site_aniso_U_11
_atom_site_aniso_U_22
_atom_site_aniso_U_33
_atom_site_aniso_U_23
_atom_site_aniso_U_13
_atom_site_aniso_U_12
Cl1 0.0434(8) 0.0295(7) 0.0328(7) -0.0080(5) 0.0063(6) 0.0021(5)
Cl2 0.0421(8) 0.0462(8) 0.0403(8) -0.0080(6) 0.0206(6) -0.0131(6)
Cl3 0.0273(7) 0.0407(8) 0.0488(8) -0.0069(6) 0.0020(6) -0.0010(6)
Cl4 0.0507(9) 0.0288(7) 0.0448(8) 0.0044(6) 0.0139(6) -0.0004(6)
Cl5 0.0457(8) 0.0464(8) 0.0253(6) 0.0089(6) 0.0075(6) -0.0090(6)
Cl6 0.0488(9) 0.0535(9) 0.0392(8) -0.0118(7) 0.0276(7) -0.0095(7)
C1 0.028(3) 0.035(3) 0.028(3) 0.010(2) -0.002(2) 0.006(2)
C2 0.042(3) 0.034(3) 0.015(2) 0.004(2) 0.006(2) -0.006(2)
C3 0.032(3) 0.025(2) 0.030(3) 0.001(2) 0.010(2) 0.007(2)
C4 0.042(3) 0.035(3) 0.020(2) -0.010(2) 0.016(2) -0.011(2)
C5 0.036(3) 0.035(3) 0.030(3) -0.007(2) 0.020(2) -0.007(2)
C6 0.030(3) 0.031(3) 0.024(2) -0.002(2) 0.002(2) -0.006(2)
C7 0.041(3) 0.047(3) 0.020(2) -0.008(2) 0.009(2) -0.015(3)
C8 0.052(3) 0.031(3) 0.029(3) -0.013(2) 0.023(3) -0.005(2)
C9 0.047(3) 0.049(3) 0.014(2) 0.003(2) 0.011(2) 0.003(3)
C10 0.032(3) 0.031(3) 0.018(2) -0.006(2) -0.002(2) 0.000(2)
C11 0.030(3) 0.036(3) 0.021(2) -0.001(2) -0.003(2) 0.002(2)
C12 0.038(3) 0.036(3) 0.014(2) -0.004(2) 0.011(2) -0.006(2)
C13 0.030(3) 0.049(3) 0.025(3) 0.008(2) -0.003(2) -0.008(2)
C14 0.033(3) 0.025(2) 0.024(2) -0.005(2) 0.006(2) 0.003(2)
C15 0.031(3) 0.026(3) 0.031(3) -0.001(2) 0.003(2) 0.011(2)
C16 0.035(3) 0.033(3) 0.018(2) -0.009(2) 0.001(2) 0.001(2)
C17 0.033(3) 0.049(3) 0.036(3) -0.003(3) 0.006(2) -0.014(3)
C18 0.029(3) 0.036(3) 0.030(3) -0.002(2) 0.014(2) 0.004(2)
C19 0.038(3) 0.035(3) 0.017(2) 0.002(2) 0.005(2) -0.004(2)
C20 0.053(3) 0.033(3) 0.025(3) -0.015(2) 0.015(2) -0.014(3)
C21 0.025(3) 0.038(3) 0.035(3) 0.007(2) 0.003(2) 0.009(2)
C22 0.023(2) 0.034(3) 0.033(3) -0.004(2) 0.009(2) 0.000(2)
C23 0.047(3) 0.041(3) 0.011(2) -0.007(2) 0.009(2) -0.010(2)
C24 0.025(3) 0.047(3) 0.031(3) 0.010(2) -0.003(2) 0.003(2)
C25 0.038(3) 0.031(3) 0.032(3) -0.004(2) 0.011(2) -0.004(2)
C26 0.034(3) 0.031(3) 0.035(3) -0.008(2) 0.018(2) 0.003(2)
C27 0.023(2) 0.032(3) 0.034(3) 0.002(2) 0.000(2) 0.005(2)
C28 0.033(3) 0.042(3) 0.015(2) 0.005(2) 0.003(2) -0.002(2)
C29 0.026(3) 0.029(3) 0.028(3) -0.006(2) 0.005(2) -0.004(2)
C30 0.034(3) 0.050(3) 0.011(2) 0.003(2) -0.001(2) -0.009(2)
C31 0.042(3) 0.035(3) 0.016(2) -0.007(2) 0.009(2) 0.002(2)
C32 0.025(3) 0.037(3) 0.040(3) 0.003(2) 0.009(2) 0.011(2)
C33 0.054(4) 0.022(3) 0.038(3) 0.002(2) 0.018(3) -0.002(2)
C34 0.025(3) 0.052(4) 0.040(3) 0.005(3) 0.008(2) 0.003(2)
C35 0.053(4) 0.041(3) 0.024(3) 0.010(2) 0.016(2) -0.006(3)
C36 0.047(3) 0.045(3) 0.024(3) 0.002(2) 0.024(2) -0.006(3)
C37 0.043(3) 0.038(3) 0.013(2) -0.005(2) 0.005(2) 0.000(2)
C38 0.033(3) 0.032(3) 0.036(3) 0.001(2) 0.007(2) 0.011(2)
C39 0.038(3) 0.034(3) 0.029(3) -0.012(2) 0.020(2) -0.003(2)
C40 0.041(3) 0.032(3) 0.023(2) -0.007(2) 0.016(2) 0.005(2)
C41 0.026(2) 0.028(3) 0.024(2) -0.005(2) 0.008(2) -0.004(2)
C42 0.051(3) 0.044(3) 0.021(2) 0.000(2) 0.019(2) 0.000(3)
C43 0.039(3) 0.024(3) 0.046(3) -0.002(2) 0.018(3) 0.006(2)
C44 0.026(3) 0.052(4) 0.041(3) 0.004(3) 0.011(2) -0.006(2)
C45 0.038(3) 0.027(3) 0.033(3) -0.003(2) 0.013(2) 0.007(2)
C46 0.056(4) 0.024(3) 0.036(3) 0.010(2) 0.013(3) 0.004(2)
C47 0.044(3) 0.034(3) 0.036(3) 0.012(2) 0.003(2) 0.011(3)
C48 0.036(3) 0.048(3) 0.031(3) 0.000(2) 0.023(2) -0.005(3)
C49 0.034(3) 0.046(3) 0.039(3) 0.003(3) 0.020(2) -0.010(2)
C50 0.045(3) 0.038(3) 0.019(2) 0.009(2) 0.000(2) 0.004(2)
C51 0.023(3) 0.045(3) 0.043(3) 0.003(3) 0.014(2) 0.008(2)
C52 0.052(4) 0.030(3) 0.031(3) -0.009(2) 0.015(3) -0.016(2)
C53 0.047(3) 0.044(3) 0.016(2) 0.010(2) 0.005(2) -0.001(3)
C54 0.051(3) 0.033(3) 0.024(3) 0.009(2) 0.011(2) -0.001(2)
C55 0.051(3) 0.022(3) 0.040(3) -0.006(2) 0.022(3) -0.007(2)
C56 0.055(4) 0.033(3) 0.030(3) 0.005(2) 0.016(3) -0.010(3)
C57 0.052(4) 0.025(3) 0.042(3) -0.009(2) 0.025(3) 0.001(2)
C58 0.036(3) 0.028(3) 0.025(2) -0.001(2) 0.005(2) -0.001(2)
C59 0.032(3) 0.028(3) 0.040(3) -0.006(2) 0.013(2) 0.010(2)
C60 0.039(3) 0.046(3) 0.035(3) 0.001(3) 0.022(2) 0.006(3)
C61 0.049(3) 0.043(3) 0.020(2) -0.006(2) 0.022(2) 0.002(3)
C62 0.036(3) 0.054(4) 0.028(3) 0.001(3) -0.001(2) -0.018(3)
C63 0.043(3) 0.023(3) 0.041(3) 0.006(2) 0.010(2) 0.011(2)
C64 0.042(3) 0.038(3) 0.034(3) -0.006(2) 0.009(2) -0.019(3)
C65 0.045(3) 0.035(3) 0.040(3) 0.001(2) 0.022(3) -0.015(3)
C66 0.036(3) 0.037(3) 0.019(2) 0.003(2) -0.003(2) 0.003(2)

loop_
_atom_type_symbol
_atom_type_description
_atom_type_scat_dispersion_real
_atom_type_scat_dispersion_imag
_atom_type_scat_source
C C 0.0033 0.0016 'International Tables Vol C Tables 4.2.6.8 and 6.1.1.4'
Cl Cl 0.1484 0.1585 'International Tables Vol C Tables 4.2.6.8 and 6.1.1.4'

loop_
_geom_angle_atom_site_label_1
_geom_angle_atom_site_label_2
_geom_angle_atom_site_label_3
_geom_angle
C21 C1 C15 115.6(5)
C21 C1 C28 119.3(5)
C15 C1 C28 115.2(5)
C12 C2 C28 120.1(5)
C12 C2 C19 112.9(5)
C28 C2 C19 124.8(5)
C15 C3 C45 122.5(5)
C15 C3 C14 111.0(5)
C45 C3 C14 121.9(4)
C23 C4 C12 114.4(5)
C23 C4 C39 121.0(5)
C12 C4 C39 119.7(5)
C12 C5 C18 108.7(4)
C12 C5 C25 103.4(4)
C18 C5 C25 115.4(4)
C12 C5 Cl6 108.5(3)
C18 C5 Cl6 107.4(4)
C25 C5 Cl6 113.2(4)
C41 C6 C58 113.0(5)
C41 C6 C14 126.1(5)
C58 C6 C14 112.4(4)
C20 C7 C62 121.2(5)
C20 C7 C23 119.1(5)
C62 C7 C23 108.0(5)
C39 C8 C57 122.1(5)
C39 C8 C20 121.4(5)
C57 C8 C20 107.3(5)
C42 C9 C37 119.9(5)
C42 C9 C53 119.2(5)
C37 C9 C53 109.5(5)
C16 C10 C11 121.8(5)
C16 C10 C29 124.5(4)
C11 C10 C29 107.3(4)
C66 C11 C10 120.0(5)
C66 C11 C27 120.1(5)
C10 C11 C27 108.5(4)
C2 C12 C4 123.7(5)
C2 C12 C5 112.6(5)
C4 C12 C5 121.3(5)
C24 C13 C62 119.9(5)
C24 C13 C30 119.0(5)
C62 C13 C30 108.5(5)
C6 C14 C3 99.4(4)
C6 C14 C16 112.7(4)
C3 C14 C16 110.4(4)
C6 C14 Cl1 111.8(4)
C3 C14 Cl1 113.9(3)
C16 C14 Cl1 108.4(3)
C3 C15 C1 120.8(5)
C3 C15 C58 111.2(4)
C1 C15 C58 123.7(5)
C10 C16 C31 119.9(5)
C10 C16 C14 118.3(5)
C31 C16 C14 119.8(5)
C62 C17 C64 119.1(6)
C62 C17 C44 118.9(6)
C64 C17 C44 108.6(5)
C22 C18 C26 118.5(5)
C22 C18 C5 121.5(5)
C26 C18 C5 118.3(5)
C2 C19 C58 109.4(4)
C2 C19 C25 102.9(4)
C58 C19 C25 106.8(4)
C2 C19 Cl5 109.4(3)
C58 C19 Cl5 114.6(4)
C25 C19 Cl5 113.0(4)
C7 C20 C8 120.9(5)
C7 C20 C52 120.1(6)
C8 C20 C52 107.9(5)
C1 C21 C32 121.0(5)
C1 C21 C24 120.8(5)
C32 C21 C24 107.4(5)
C18 C22 C27 121.1(5)
C18 C22 C29 123.8(5)
C27 C22 C29 107.7(4)
C4 C23 C30 121.3(5)
C4 C23 C7 120.7(5)
C30 C23 C7 107.7(5)
C13 C24 C34 119.7(5)
C13 C24 C21 119.5(5)
C34 C24 C21 108.0(5)
C41 C25 C5 112.4(4)
C41 C25 C19 101.0(4)
C5 C25 C19 105.9(4)
C41 C25 Cl2 109.3(4)
C5 C25 Cl2 112.2(4)
C19 C25 Cl2 115.6(4)
C59 C26 C18 117.5(5)
C59 C26 C39 118.2(5)
C18 C26 C39 119.5(5)
C38 C27 C22 122.1(5)
C38 C27 C11 118.7(5)
C22 C27 C11 107.5(4)
C30 C28 C2 116.2(5)
C30 C28 C1 118.0(5)
C2 C28 C1 116.9(4)
C41 C29 C22 111.5(4)
C41 C29 C10 113.0(4)
C22 C29 C10 99.8(4)
C41 C29 Cl3 110.5(4)
C22 C29 Cl3 112.9(3)
C10 C29 Cl3 108.8(3)
C28 C30 C23 120.3(5)
C28 C30 C13 122.2(5)
C23 C30 C13 108.0(5)
C37 C31 C16 117.2(5)
C37 C31 C40 117.1(5)
C16 C31 C40 120.6(5)
C45 C32 C21 121.1(5)
C45 C32 C51 120.9(5)
C21 C32 C51 108.2(5)
C55 C33 C56 120.0(5)
C55 C33 C46 119.5(5)
C56 C33 C46 108.1(5)
C44 C34 C51 119.4(5)
C44 C34 C24 120.6(6)
C51 C34 C24 107.3(5)
C36 C35 C56 119.6(5)
C36 C35 C54 119.5(5)
C56 C35 C54 108.3(5)
C35 C36 C48 119.8(5)
C35 C36 C42 119.4(5)
C48 C36 C42 107.9(5)
C9 C37 C66 107.2(5)
C9 C37 C31 122.9(5)
C66 C37 C31 120.2(5)
C27 C38 C47 121.6(5)
C27 C38 C59 116.8(5)
C47 C38 C59 109.4(5)
C8 C39 C4 116.6(5)
C8 C39 C26 118.9(5)
C4 C39 C26 118.4(5)
C61 C40 C45 117.1(5)
C61 C40 C31 119.3(5)
C45 C40 C31 117.5(5)
C6 C41 C29 120.5(5)
C6 C41 C25 115.0(5)
C29 C41 C25 122.8(4)
C9 C42 C36 121.3(5)
C9 C42 C61 119.4(5)
C36 C42 C61 108.5(5)
C57 C43 C59 119.8(5)
C57 C43 C63 118.9(5)
C59 C43 C63 110.0(5)
C34 C44 C49 119.5(5)
C34 C44 C17 119.6(5)
C49 C44 C17 108.1(5)
C32 C45 C3 114.7(5)
C32 C45 C40 119.9(5)
C3 C45 C40 120.6(5)
C63 C46 C54 119.8(5)
C63 C46 C33 120.0(5)
C54 C46 C33 107.9(5)
C50 C47 C63 119.3(6)
C50 C47 C38 119.9(5)
C63 C47 C38 108.1(5)
C49 C48 C60 119.8(5)
C49 C48 C36 120.9(5)
C60 C48 C36 107.8(5)
C48 C49 C44 120.7(5)
C48 C49 C65 118.7(5)
C44 C49 C65 108.3(5)
C47 C50 C53 120.2(5)
C47 C50 C66 118.3(5)
C53 C50 C66 107.0(5)
C60 C51 C34 120.9(5)
C60 C51 C32 119.5(5)
C34 C51 C32 108.7(5)
C64 C52 C55 120.5(5)
C64 C52 C20 119.2(5)
C55 C52 C20 108.0(5)
C54 C53 C50 119.7(5)
C54 C53 C9 120.6(5)
C50 C53 C9 107.2(5)
C53 C54 C46 120.2(5)
C53 C54 C35 119.7(5)
C46 C54 C35 107.9(5)
C33 C55 C52 120.3(5)
C33 C55 C57 120.3(5)
C52 C55 C57 107.1(5)
C65 C56 C35 120.2(6)
C65 C56 C33 119.7(5)
C35 C56 C33 107.8(5)
C43 C57 C8 119.0(5)
C43 C57 C55 120.3(5)
C8 C57 C55 109.5(5)
C6 C58 C15 98.4(4)
C6 C58 C19 102.6(4)
C15 C58 C19 115.4(4)
C6 C58 Cl4 114.2(4)
C15 C58 Cl4 110.5(4)
C19 C58 Cl4 114.5(4)
C26 C59 C38 122.2(5)
C26 C59 C43 121.9(5)
C38 C59 C43 105.3(5)
C51 C60 C48 119.6(5)
C51 C60 C61 119.6(5)
C48 C60 C61 109.7(5)
C40 C61 C60 122.5(5)
C40 C61 C42 121.3(5)
C60 C61 C42 105.9(5)
C17 C62 C13 121.1(6)
C17 C62 C7 119.0(6)
C13 C62 C7 107.7(5)
C46 C63 C47 120.5(5)
C46 C63 C43 120.7(5)
C47 C63 C43 106.6(5)
C52 C64 C17 121.2(5)
C52 C64 C65 118.9(5)
C17 C64 C65 107.7(5)
C56 C65 C49 120.7(5)
C56 C65 C64 120.4(6)
C49 C65 C64 107.2(5)
C11 C66 C37 119.3(5)
C11 C66 C50 120.5(5)
C37 C66 C50 108.7(5)

loop_
_geom_bond_atom_site_label_1
_geom_bond_atom_site_label_2
_geom_bond_distance
Cl1 C14 1.823(5)
Cl2 C25 1.787(6)
Cl3 C29 1.827(5)
Cl4 C58 1.792(5)
Cl5 C19 1.780(5)
Cl6 C5 1.828(5)
C1 C21 1.388(8)
C1 C15 1.424(7)
C1 C28 1.460(8)
C2 C12 1.353(8)
C2 C28 1.430(8)
C2 C19 1.491(7)
C3 C15 1.380(7)
C3 C45 1.420(7)
C3 C14 1.512(7)
C4 C23 1.395(8)
C4 C12 1.425(7)
C4 C39 1.455(8)
C5 C12 1.506(7)
C5 C18 1.521(8)
C5 C25 1.574(7)
C6 C41 1.323(7)
C6 C58 1.489(7)
C6 C14 1.491(7)
C7 C20 1.360(8)
C7 C62 1.447(9)
C7 C23 1.444(8)
C8 C39 1.406(8)
C8 C57 1.420(8)
C8 C20 1.453(8)
C9 C42 1.384(8)
C9 C37 1.419(8)
C9 C53 1.440(8)
C10 C16 1.359(7)
C10 C11 1.406(7)
C10 C29 1.526(7)
C11 C66 1.370(8)
C11 C27 1.461(7)
C13 C24 1.376(8)
C13 C62 1.430(9)
C13 C30 1.441(8)
C14 C16 1.517(7)
C15 C58 1.505(8)
C16 C31 1.433(8)
C17 C62 1.408(8)
C17 C64 1.436(9)
C17 C44 1.441(9)
C18 C22 1.368(7)
C18 C26 1.467(8)
C19 C58 1.569(7)
C19 C25 1.586(8)
C20 C52 1.451(8)
C21 C32 1.434(8)
C21 C24 1.458(8)
C22 C27 1.414(7)
C22 C29 1.524(7)
C23 C30 1.436(8)
C24 C34 1.451(8)
C25 C41 1.484(7)
C26 C59 1.382(8)
C26 C39 1.468(8)
C27 C38 1.358(8)
C28 C30 1.395(8)
C29 C41 1.462(7)
C31 C37 1.430(7)
C31 C40 1.472(8)
C32 C45 1.406(7)
C32 C51 1.445(8)
C33 C55 1.380(8)
C33 C56 1.444(9)
C33 C46 1.449(8)
C34 C44 1.393(9)
C34 C51 1.435(8)
C35 C36 1.402(8)
C35 C56 1.431(8)
C35 C54 1.452(8)
C36 C48 1.438(8)
C36 C42 1.444(8)
C37 C66 1.422(8)
C38 C47 1.437(8)
C38 C59 1.446(8)
C40 C61 1.402(8)
C40 C45 1.460(7)
C42 C61 1.463(8)
C43 C57 1.392(8)
C43 C59 1.448(8)
C43 C63 1.446(8)
C44 C49 1.434(8)
C46 C63 1.385(9)
C46 C54 1.431(8)
C47 C50 1.393(8)
C47 C63 1.440(8)
C48 C49 1.384(8)
C48 C60 1.431(8)
C49 C65 1.452(8)
C50 C53 1.433(8)
C50 C66 1.457(8)
C51 C60 1.381(8)
C52 C64 1.383(9)
C52 C55 1.440(8)
C53 C54 1.394(8)
C55 C57 1.450(8)
C56 C65 1.383(8)
C60 C61 1.441(8)
C64 C65 1.460(8)
